data_4113950
loop_
_publ_author_name
'Zaira Dominguez'
'Tinh-A. V. Khuong'
'Hung Dang'
'Carlos N. Sanrame'
'Jose E. Nu\~nez'
'Miguel A. Garcia-Garibay'

_publ_section_title
;
 Molecular Compasses and Gyroscopes with Polar Rotors: Synthesis and
 Characterization of Crystalline Forms
;
_journal_name_full 'Journal of the American Chemical Society'
_journal_page_first 8827
_journal_page_last 8837
_journal_paper_doi 10.1021/ja035274b
_journal_volume 125
_journal_year 2003
_chemical_formula_sum 'C48 H35 N'
_chemical_formula_weight 625.77
_chemical_name_systematic
; 
 ? 
;
_space_group_IT_number 2
_symmetry_cell_setting triclinic
_symmetry_space_group_name_Hall '-P 1'
_symmetry_space_group_name_H-M 'P -1'
_atom_sites_solution_hydrogens geom
_atom_sites_solution_primary direct
_atom_sites_solution_secondary difmap
_audit_creation_method SHELXL-97
_cell_angle_alpha 62.706(3)
_cell_angle_beta 71.071(3)
_cell_angle_gamma 84.875(3)
_cell_formula_units_Z 1
_cell_length_a 9.2966(16)
_cell_length_b 10.5467(18)
_cell_length_c 10.5979(18)
_cell_measurement_reflns_used 1628
_cell_measurement_temperature 298(2)
_cell_measurement_theta_max 23.8655
_cell_measurement_theta_min 2.32850
_cell_volume 871.3(3)
_computing_cell_refinement 'Bruker SMART'
_computing_data_collection 'Bruker SMART'
_computing_data_reduction 'Bruker SHELXTL'
_computing_molecular_graphics 'Bruker SHELXTL'
_computing_publication_material 'Bruker SHELXTL'
_computing_structure_refinement 'SHELXL-97 (Sheldrick, 1997)'
_computing_structure_solution 'SHELXS-97 (Sheldrick, 1990)'
_diffrn_ambient_temperature 298(2)
_diffrn_measured_fraction_theta_full 0.726
_diffrn_measured_fraction_theta_max 0.726
_diffrn_measurement_device_type 'CCD area detector'
_diffrn_measurement_method 'phi and omega scans'
_diffrn_radiation_monochromator graphite
_diffrn_radiation_source 'fine-focus sealed tube'
_diffrn_radiation_type MoK\a
_diffrn_radiation_wavelength 0.71073
_diffrn_reflns_av_R_equivalents 0.0169
_diffrn_reflns_av_sigmaI/netI 0.0399
_diffrn_reflns_limit_h_max 11
_diffrn_reflns_limit_h_min -11
_diffrn_reflns_limit_k_max 7
_diffrn_reflns_limit_k_min -13
_diffrn_reflns_limit_l_max 13
_diffrn_reflns_limit_l_min -13
_diffrn_reflns_number 4726
_diffrn_reflns_theta_full 28.24
_diffrn_reflns_theta_max 28.24
_diffrn_reflns_theta_min 2.18
_exptl_absorpt_coefficient_mu 0.068
_exptl_absorpt_correction_T_max 1.0000
_exptl_absorpt_correction_T_min 0.7913
_exptl_absorpt_correction_type empirical
_exptl_absorpt_process_details Sadabs(Bruker)
_exptl_crystal_colour colorless
_exptl_crystal_density_diffrn 1.193
_exptl_crystal_description plate
_exptl_crystal_F_000 330
_exptl_crystal_size_max 0.40
_exptl_crystal_size_mid 0.30
_exptl_crystal_size_min 0.05
_refine_diff_density_max 0.127
_refine_diff_density_min -0.118
_refine_diff_density_rms 0.027
_refine_ls_extinction_coef 0.018(4)
_refine_ls_extinction_expression Fc^*^=kFc[1+0.001xFc^2^\l^3^/sin(2\q)]^-1/4^
_refine_ls_extinction_method SHELXL
_refine_ls_goodness_of_fit_ref 1.008
_refine_ls_hydrogen_treatment mixed
_refine_ls_matrix_type full
_refine_ls_number_parameters 227
_refine_ls_number_reflns 3129
_refine_ls_number_restraints 0
_refine_ls_restrained_S_all 1.008
_refine_ls_R_factor_all 0.0674
_refine_ls_R_factor_gt 0.0389
_refine_ls_shift/su_max 0.000
_refine_ls_shift/su_mean 0.000
_refine_ls_structure_factor_coef Fsqd
_refine_ls_weighting_details 'calc w=1/[\s^2^(Fo^2^)+(0.0509P)^2^+0.0000P] where P=(Fo^2^+2Fc^2^)/3'
_refine_ls_weighting_scheme calc
_refine_ls_wR_factor_gt 0.0966
_refine_ls_wR_factor_ref 0.1068
_reflns_number_gt 2020
_reflns_number_total 3129
_reflns_threshold_expression >2sigma(I)
_cod_data_source_file ja035274bsi20030321_025011.cif
_cod_data_source_block gg701
_cod_database_code 4113950

loop_
_symmetry_equiv_pos_as_xyz
'x, y, z'
'-x, -y, -z'

loop_
_atom_site_label
_atom_site_type_symbol
_atom_site_fract_x
_atom_site_fract_y
_atom_site_fract_z
_atom_site_U_iso_or_equiv
_atom_site_adp_type
_atom_site_occupancy
_atom_site_symmetry_multiplicity
_atom_site_calc_flag
_atom_site_refinement_flags
N1 N 0.1323(3) 1.1579(3) 0.7081(3) 0.0554(8) Uani 0.50 1 d P
H1A H 0.1462 1.2491 0.6713 0.066 Uiso 0.50 1 calc PR
H1B H 0.1601 1.1179 0.6499 0.066 Uiso 0.50 1 calc PR
C1 C -0.02562(18) 0.85543(18) 1.05693(19) 0.0524(5) Uani 1 1 d .
H1 H -0.0431 0.7572 1.0955 0.063 Uiso 1 1 calc R
C2 C 0.04534(17) 0.93601(19) 0.90508(19) 0.0451(4) Uani 1 1 d .
C3 C 0.07181(18) 1.08337(19) 0.8460(2) 0.0490(4) Uani 1 1 d .
C4 C 0.08902(17) 0.86646(18) 0.80921(18) 0.0479(4) Uani 1 1 d .
C5 C 0.11927(17) 0.80324(17) 0.73751(17) 0.0442(4) Uani 1 1 d .
C6 C 0.14564(16) 0.71925(16) 0.65230(16) 0.0394(4) Uani 1 1 d .
C7 C 0.25056(17) 0.81356(16) 0.49089(17) 0.0409(4) Uani 1 1 d .
C8 C 0.39222(18) 0.86565(18) 0.47164(19) 0.0511(5) Uani 1 1 d .
H8 H 0.4211 0.8443 0.5551 0.061 Uiso 1 1 calc R
C9 C 0.4904(2) 0.94874(19) 0.3301(2) 0.0622(5) Uani 1 1 d .
H9 H 0.5853 0.9822 0.3187 0.075 Uiso 1 1 calc R
C10 C 0.4491(2) 0.9825(2) 0.2055(2) 0.0703(6) Uani 1 1 d .
H10 H 0.5150 1.0395 0.1102 0.084 Uiso 1 1 calc R
C11 C 0.3103(2) 0.9313(2) 0.2235(2) 0.0713(6) Uani 1 1 d .
H11 H 0.2817 0.9534 0.1397 0.086 Uiso 1 1 calc R
C12 C 0.2122(2) 0.84695(19) 0.36488(18) 0.0547(5) Uani 1 1 d .
H12 H 0.1185 0.8121 0.3751 0.066 Uiso 1 1 calc R
C13 C -0.01301(17) 0.68173(16) 0.65467(16) 0.0399(4) Uani 1 1 d .
C14 C -0.11827(19) 0.78336(19) 0.6331(2) 0.0567(5) Uani 1 1 d .
H14 H -0.0926 0.8743 0.6163 0.068 Uiso 1 1 calc R
C15 C -0.2608(2) 0.7534(2) 0.6358(2) 0.0685(6) Uani 1 1 d .
H15 H -0.3296 0.8244 0.6204 0.082 Uiso 1 1 calc R
C16 C -0.3021(2) 0.6211(2) 0.6609(2) 0.0713(6) Uani 1 1 d .
H16 H -0.3987 0.6007 0.6638 0.086 Uiso 1 1 calc R
C17 C -0.1992(2) 0.5197(2) 0.6815(2) 0.0779(6) Uani 1 1 d .
H17 H -0.2256 0.4291 0.6979 0.094 Uiso 1 1 calc R
C18 C -0.0555(2) 0.54905(19) 0.6786(2) 0.0622(5) Uani 1 1 d .
H18 H 0.0131 0.4780 0.6931 0.075 Uiso 1 1 calc R
C19 C 0.22561(16) 0.58350(16) 0.72645(16) 0.0408(4) Uani 1 1 d .
C20 C 0.2199(2) 0.5273(2) 0.87402(19) 0.0598(5) Uani 1 1 d .
H20 H 0.1674 0.5725 0.9312 0.072 Uiso 1 1 calc R
C21 C 0.2913(2) 0.4045(2) 0.9379(2) 0.0761(6) Uani 1 1 d .
H21 H 0.2867 0.3684 1.0374 0.091 Uiso 1 1 calc R
C22 C 0.3687(2) 0.3354(2) 0.8565(2) 0.0685(6) Uani 1 1 d .
H22 H 0.4167 0.2530 0.9001 0.082 Uiso 1 1 calc R
C23 C 0.37458(19) 0.38879(19) 0.7109(2) 0.0588(5) Uani 1 1 d .
H23 H 0.4261 0.3420 0.6551 0.071 Uiso 1 1 calc R
C24 C 0.30450(17) 0.51201(17) 0.64547(18) 0.0481(4) Uani 1 1 d .
H24 H 0.3102 0.5476 0.5457 0.058 Uiso 1 1 calc R

loop_
_atom_site_aniso_label
_atom_site_aniso_U_11
_atom_site_aniso_U_22
_atom_site_aniso_U_33
_atom_site_aniso_U_23
_atom_site_aniso_U_13
_atom_site_aniso_U_12
N1 0.078(2) 0.0488(18) 0.0375(16) -0.0241(14) -0.0076(15) -0.0057(16)
C1 0.0606(11) 0.0465(11) 0.0634(12) -0.0365(10) -0.0199(9) 0.0073(9)
C2 0.0442(9) 0.0552(11) 0.0569(11) -0.0422(9) -0.0186(8) 0.0103(8)
C3 0.0533(10) 0.0519(12) 0.0530(11) -0.0347(10) -0.0152(9) 0.0066(9)
C4 0.0463(9) 0.0554(11) 0.0590(10) -0.0401(10) -0.0182(8) 0.0101(8)
C5 0.0459(9) 0.0463(10) 0.0494(10) -0.0309(9) -0.0134(8) 0.0063(8)
C6 0.0450(9) 0.0409(10) 0.0420(9) -0.0283(8) -0.0129(7) 0.0083(8)
C7 0.0448(9) 0.0372(9) 0.0467(10) -0.0270(8) -0.0120(8) 0.0093(8)
C8 0.0510(10) 0.0488(11) 0.0587(11) -0.0311(10) -0.0141(9) 0.0040(9)
C9 0.0511(11) 0.0515(12) 0.0757(14) -0.0323(11) -0.0040(11) -0.0005(9)
C10 0.0735(14) 0.0609(13) 0.0524(12) -0.0219(10) 0.0024(11) 0.0085(11)
C11 0.0711(13) 0.0875(16) 0.0458(12) -0.0280(11) -0.0120(10) 0.0109(12)
C12 0.0535(10) 0.0658(13) 0.0477(11) -0.0303(10) -0.0137(9) 0.0067(9)
C13 0.0449(9) 0.0405(10) 0.0406(9) -0.0255(8) -0.0120(7) 0.0064(8)
C14 0.0552(11) 0.0512(11) 0.0775(12) -0.0392(10) -0.0257(9) 0.0125(9)
C15 0.0547(11) 0.0727(14) 0.0995(16) -0.0522(13) -0.0359(11) 0.0220(11)
C16 0.0537(11) 0.0793(16) 0.0915(15) -0.0434(13) -0.0292(11) 0.0030(12)
C17 0.0771(14) 0.0575(13) 0.1156(18) -0.0432(13) -0.0436(13) -0.0009(12)
C18 0.0618(12) 0.0486(12) 0.0913(14) -0.0387(11) -0.0349(10) 0.0121(10)
C19 0.0418(9) 0.0417(10) 0.0412(9) -0.0227(8) -0.0108(7) 0.0040(8)
C20 0.0726(12) 0.0607(12) 0.0479(10) -0.0282(9) -0.0194(9) 0.0164(10)
C21 0.0939(15) 0.0720(14) 0.0550(12) -0.0184(11) -0.0336(11) 0.0179(13)
C22 0.0679(12) 0.0505(12) 0.0722(14) -0.0166(11) -0.0239(11) 0.0138(10)
C23 0.0533(11) 0.0446(11) 0.0709(13) -0.0289(10) -0.0085(9) 0.0099(9)
C24 0.0519(10) 0.0446(10) 0.0477(9) -0.0253(9) -0.0105(8) 0.0079(9)

loop_
_atom_type_symbol
_atom_type_description
_atom_type_scat_dispersion_real
_atom_type_scat_dispersion_imag
_atom_type_scat_source
C C 0.0033 0.0016 'International Tables Vol C Tables 4.2.6.8 and 6.1.1.4'
H H 0.0000 0.0000 'International Tables Vol C Tables 4.2.6.8 and 6.1.1.4'
N N 0.0061 0.0033 'International Tables Vol C Tables 4.2.6.8 and 6.1.1.4'

loop_
_geom_angle_atom_site_label_1
_geom_angle_atom_site_label_2
_geom_angle_atom_site_label_3
_geom_angle
_geom_angle_site_symmetry_1
_geom_angle_site_symmetry_3
C2 C1 C3 121.99(16) . 2_577
C1 C2 C3 119.52(14) . .
C1 C2 C4 119.46(15) . .
C3 C2 C4 121.01(15) . .
N1 C3 C1 121.4(2) . 2_577
N1 C3 C2 120.03(19) . .
C1 C3 C2 118.50(16) 2_577 .
C5 C4 C2 176.25(18) . .
C4 C5 C6 175.83(16) . .
C5 C6 C19 109.60(12) . .
C5 C6 C7 107.93(12) . .
C19 C6 C7 109.18(11) . .
C5 C6 C13 106.69(11) . .
C19 C6 C13 111.52(12) . .
C7 C6 C13 111.82(12) . .
C12 C7 C8 118.00(15) . .
C12 C7 C6 123.53(14) . .
C8 C7 C6 118.47(14) . .
C9 C8 C7 120.63(17) . .
C10 C9 C8 120.50(18) . .
C11 C10 C9 119.24(18) . .
C10 C11 C12 120.51(19) . .
C7 C12 C11 121.11(17) . .
C18 C13 C14 117.31(15) . .
C18 C13 C6 122.82(14) . .
C14 C13 C6 119.87(14) . .
C13 C14 C15 121.47(17) . .
C16 C15 C14 120.71(19) . .
C17 C16 C15 118.61(18) . .
C16 C17 C18 121.01(19) . .
C13 C18 C17 120.90(17) . .
C20 C19 C24 117.70(15) . .
C20 C19 C6 122.06(14) . .
C24 C19 C6 120.23(13) . .
C19 C20 C21 120.74(17) . .
C22 C21 C20 120.81(18) . .
C23 C22 C21 119.25(18) . .
C22 C23 C24 120.47(17) . .
C23 C24 C19 121.01(16) . .

loop_
_geom_bond_atom_site_label_1
_geom_bond_atom_site_label_2
_geom_bond_distance
_geom_bond_site_symmetry_2
N1 C3 1.250(3) .
C1 C2 1.380(2) .
C1 C3 1.390(2) 2_577
C2 C3 1.394(2) .
C2 C4 1.448(2) .
C3 C1 1.390(2) 2_577
C4 C5 1.180(2) .
C5 C6 1.487(2) .
C6 C19 1.542(2) .
C6 C7 1.548(2) .
C6 C13 1.550(2) .
C7 C12 1.375(2) .
C7 C8 1.389(2) .
C8 C9 1.379(2) .
C9 C10 1.374(3) .
C10 C11 1.365(3) .
C11 C12 1.380(2) .
C13 C18 1.374(2) .
C13 C14 1.375(2) .
C14 C15 1.378(2) .
C15 C16 1.362(3) .
C16 C17 1.359(3) .
C17 C18 1.386(2) .
C19 C20 1.379(2) .
C19 C24 1.389(2) .
C20 C21 1.382(3) .
C21 C22 1.368(3) .
C22 C23 1.362(2) .
C23 C24 1.382(2) .

loop_
_geom_torsion_atom_site_label_1
_geom_torsion_atom_site_label_2
_geom_torsion_atom_site_label_3
_geom_torsion_atom_site_label_4
_geom_torsion
_geom_torsion_site_symmetry_1
_geom_torsion_site_symmetry_4
C3 C1 C2 C3 -0.1(3) 2_577 .
C3 C1 C2 C4 -179.17(14) 2_577 .
C1 C2 C3 N1 -178.1(2) . .
C4 C2 C3 N1 0.9(3) . .
C1 C2 C3 C1 0.1(3) . 2_577
C4 C2 C3 C1 179.15(14) . 2_577
C1 C2 C4 C5 16(3) . .
C3 C2 C4 C5 -163(3) . .
C2 C4 C5 C6 36(5) . .
C4 C5 C6 C19 -101(2) . .
C4 C5 C6 C7 140(2) . .
C4 C5 C6 C13 20(2) . .
C5 C6 C7 C12 -123.28(16) . .
C19 C6 C7 C12 117.66(16) . .
C13 C6 C7 C12 -6.2(2) . .
C5 C6 C7 C8 57.77(17) . .
C19 C6 C7 C8 -61.30(17) . .
C13 C6 C7 C8 174.81(13) . .
C12 C7 C8 C9 0.3(2) . .
C6 C7 C8 C9 179.27(14) . .
C7 C8 C9 C10 0.6(3) . .
C8 C9 C10 C11 -0.8(3) . .
C9 C10 C11 C12 0.2(3) . .
C8 C7 C12 C11 -0.9(2) . .
C6 C7 C12 C11 -179.83(15) . .
C10 C11 C12 C7 0.7(3) . .
C5 C6 C13 C18 -137.30(16) . .
C19 C6 C13 C18 -17.7(2) . .
C7 C6 C13 C18 104.91(17) . .
C5 C6 C13 C14 42.29(18) . .
C19 C6 C13 C14 161.93(13) . .
C7 C6 C13 C14 -75.50(17) . .
C18 C13 C14 C15 0.2(2) . .
C6 C13 C14 C15 -179.40(15) . .
C13 C14 C15 C16 0.3(3) . .
C14 C15 C16 C17 -0.7(3) . .
C15 C16 C17 C18 0.6(3) . .
C14 C13 C18 C17 -0.3(3) . .
C6 C13 C18 C17 179.25(16) . .
C16 C17 C18 C13 0.0(3) . .
C5 C6 C19 C20 21.41(19) . .
C7 C6 C19 C20 139.44(15) . .
C13 C6 C19 C20 -96.49(17) . .
C5 C6 C19 C24 -159.73(13) . .
C7 C6 C19 C24 -41.70(18) . .
C13 C6 C19 C24 82.37(16) . .
C24 C19 C20 C21 0.4(2) . .
C6 C19 C20 C21 179.27(16) . .
C19 C20 C21 C22 -0.3(3) . .
C20 C21 C22 C23 -0.2(3) . .
C21 C22 C23 C24 0.6(3) . .
C22 C23 C24 C19 -0.6(3) . .
C20 C19 C24 C23 0.0(2) . .
C6 C19 C24 C23 -178.86(14) . .
